data_7719071
loop_
_publ_author_name
'Gao, Yu-Jing'
'Luo, Ji-Peng'
'Yin, Nan'
'Shi, Quan'
'Meng, Yin-Shan'
'Liu, Tao'

_publ_section_title
;
 Cyano-bridged {Fe<sub>2</sub>Co} assemblies showing metamagnetic
 transition and a magnetocaloric effect.
;
_journal_issue 30
_journal_name_full 'Dalton transactions (Cambridge, England : 2003)'
_journal_page_first 11542
_journal_page_last 11550
_journal_paper_doi 10.1039/d5dt01187f
_journal_volume 54
_journal_year 2025
_chemical_formula_moiety '0.5(C94 H108 B4 Co2 Fe4 N44 O2), H4 O2'
_chemical_formula_sum 'C47 H58 B2 Co Fe2 N22 O3'
_chemical_formula_weight 1171.40
_space_group_crystal_system orthorhombic
_space_group_IT_number 72
_space_group_name_Hall '-I 2 2c'
_space_group_name_H-M_alt 'I b a m'
_atom_sites_solution_hydrogens mixed
_atom_sites_solution_primary dual
_audit_creation_date 2025-04-02
_audit_creation_method
;
Olex2 1.2
(compiled 2017.03.28 svn.r3405 for OlexSys, GUI svn.r5335)
;
_audit_update_record
;
2025-06-08 deposited with the CCDC.	2025-06-17 downloaded from the CCDC.
;
_cell_angle_alpha 90
_cell_angle_beta 90
_cell_angle_gamma 90
_cell_formula_units_Z 4
_cell_length_a 14.7794(7)
_cell_length_b 26.5742(13)
_cell_length_c 14.1204(6)
_cell_measurement_reflns_used 2564
_cell_measurement_temperature 120(2)
_cell_measurement_theta_max 24.46
_cell_measurement_theta_min 2.52
_cell_volume 5545.8(4)
_computing_cell_refinement 'SAINT V8.38A (?, 2016)'
_computing_data_reduction 'SAINT V8.38A (?, 2016)'
_computing_molecular_graphics 'Olex2 (Dolomanov et al., 2009)'
_computing_publication_material 'Olex2 (Dolomanov et al., 2009)'
_computing_structure_refinement 'ShelXL (Sheldrick, 2015)'
_computing_structure_solution 'ShelXT (Sheldrick, 2015)'
_diffrn_ambient_temperature 120
_diffrn_measured_fraction_theta_full 0.999
_diffrn_measured_fraction_theta_max 0.999
_diffrn_measurement_device_type 'CCD area detector'
_diffrn_measurement_method 'phi and omega scans'
_diffrn_radiation_monochromator graphite
_diffrn_radiation_type MoK\a
_diffrn_radiation_wavelength 0.71073
_diffrn_reflns_av_R_equivalents 0.0796
_diffrn_reflns_av_unetI/netI 0.0578
_diffrn_reflns_Laue_measured_fraction_full 0.999
_diffrn_reflns_Laue_measured_fraction_max 0.999
_diffrn_reflns_limit_h_max 17
_diffrn_reflns_limit_h_min -17
_diffrn_reflns_limit_k_max 31
_diffrn_reflns_limit_k_min -31
_diffrn_reflns_limit_l_max 16
_diffrn_reflns_limit_l_min -16
_diffrn_reflns_number 15044
_diffrn_reflns_point_group_measured_fraction_full 0.999
_diffrn_reflns_point_group_measured_fraction_max 0.999
_diffrn_reflns_theta_full 24.992
_diffrn_reflns_theta_max 24.992
_diffrn_reflns_theta_min 2.516
_exptl_absorpt_coefficient_mu 0.873
_exptl_absorpt_correction_T_max 0.7456
_exptl_absorpt_correction_T_min 0.6498
_exptl_absorpt_correction_type none
_exptl_absorpt_process_details
;
SADABS-2016/2 (Bruker,2016/2) was used for absorption correction.
wR2(int) was 0.0838 before and 0.0640 after correction.
The Ratio of minimum to maximum transmission is 0.8715.
The \l/2 correction factor is Not present.
;
_exptl_crystal_colour 'clear yellowish red'
_exptl_crystal_colour_lustre clear
_exptl_crystal_colour_modifier yellowish
_exptl_crystal_colour_primary red
_exptl_crystal_density_diffrn 1.403
_exptl_crystal_description block
_exptl_crystal_F_000 2428
_exptl_crystal_size_max 0.2
_exptl_crystal_size_mid 0.1
_exptl_crystal_size_min 0.1
_refine_diff_density_max 1.134
_refine_diff_density_min -0.490
_refine_diff_density_rms 0.086
_refine_ls_extinction_method none
_refine_ls_goodness_of_fit_ref 0.841
_refine_ls_hydrogen_treatment constr
_refine_ls_matrix_type full
_refine_ls_number_parameters 220
_refine_ls_number_reflns 2548
_refine_ls_number_restraints 54
_refine_ls_restrained_S_all 0.843
_refine_ls_R_factor_all 0.0910
_refine_ls_R_factor_gt 0.0555
_refine_ls_shift/su_max 0.008
_refine_ls_shift/su_mean 0.001
_refine_ls_structure_factor_coef Fsqd
_refine_ls_weighting_details 'w=1/[\s^2^(Fo^2^)+(0.2000P)^2^] where P=(Fo^2^+2Fc^2^)/3'
_refine_ls_weighting_scheme calc
_refine_ls_wR_factor_gt 0.1726
_refine_ls_wR_factor_ref 0.2267
_reflns_Friedel_coverage 0.000
_reflns_number_gt 1771
_reflns_number_total 2548
_reflns_threshold_expression 'I > 2\s(I)'
_cod_data_source_file d5dt01187f2.cif
_cod_data_source_block zhl_CCDC1
_cod_depositor_comments 'Adding full bibliography for 7719070--7719071.cif.'
_cod_database_code 7719071
_shelx_shelxl_version_number 2016/6
_shelx_space_group_comment
;
The symmetry employed for this shelxl refinement is uniquely defined
by the following loop, which should always be used as a source of
symmetry information in preference to the above space-group names.
They are only intended as comments.
;
_olex2_refinement_description
;
1. Fixed Uiso
 At 1.2 times of:
  All B(H) groups, All C(H) groups, All N(H) groups
 At 1.5 times of:
  All C(H,H,H) groups, All O(H,H) groups
2. Uiso/Uaniso restraints and constraints
N1 \\sim C2 \\sim C3 \\sim C4 \\sim C5 \\sim C1 \\sim N2 \\sim C6 \\sim O1:
within 2A with sigma of 0.01 and sigma for terminal atoms of 0.02
3. Others
 Fixed Sof: O1(0.25) N2(0.5) H2(0.5) C2(0.5) H2A(0.5) C1(0.5) H1(0.5) N1(0.5)
 C5(0.5) H5(0.5) C4(0.5) H4(0.5) C3(0.5) H9A(0.5) H9B(0.5) H9C(0.5) H13A(0.5)
 H13B(0.5) H13C(0.5) H2B(0.5) H2C(0.5)
4.a Riding coordinates:
 O2(H2B,H2C)
4.b Ternary CH refined with riding coordinates:
 B1(H1A)
4.c Aromatic/amide H refined with riding coordinates:
 N2(H2), C2(H2A), C1(H1), C5(H5), C4(H4), C11(H11), C16(H16)
4.d Fitted hexagon refined as free rotating group:
 C2(C1,N1,C5,C4,C3)
4.e Idealised Me refined as rotating group:
 C9(H9A,H9B,H9C), C13(H13A,H13B,H13C), C14(H14A,H14B,H14C), C18(H18A,H18B,H18C)
;
_olex2_submission_special_instructions 'No special instructions were received'

loop_
_space_group_symop_operation_xyz
'x, y, z'
'-x, -y, z'
'-x+1/2, y+1/2, -z'
'x+1/2, -y+1/2, -z'
'x+1/2, y+1/2, z+1/2'
'-x+1/2, -y+1/2, z+1/2'
'-x+1, y+1, -z+1/2'
'x+1, -y+1, -z+1/2'
'-x, -y, -z'
'x, y, -z'
'x-1/2, -y-1/2, z'
'-x-1/2, y-1/2, z'
'-x+1/2, -y+1/2, -z+1/2'
'x+1/2, y+1/2, -z+1/2'
'x, -y, z+1/2'
'-x, y, z+1/2'

loop_
_atom_site_label
_atom_site_type_symbol
_atom_site_fract_x
_atom_site_fract_y
_atom_site_fract_z
_atom_site_U_iso_or_equiv
_atom_site_adp_type
_atom_site_occupancy
_atom_site_site_symmetry_order
_atom_site_calc_flag
_atom_site_refinement_flags_posn
_atom_site_refinement_flags_adp
_atom_site_refinement_flags_occupancy
_atom_site_disorder_assembly
_atom_site_disorder_group
Co1 Co 0.500000 0.500000 0.250000 0.0263(4) Uani 1 4 d S T P . .
Fe1 Fe 0.44710(6) 0.63854(4) 0.500000 0.0311(4) Uani 1 2 d S T P . .
O1 O 1.000000 0.500000 0.1724(10) 0.097(5) Uani 0.5 2 d S TU P A .
N8 N 0.2581(5) 0.5910(3) 0.500000 0.061(2) Uani 1 2 d S T P . .
N2 N 0.9241(6) 0.4983(6) 0.3137(8) 0.072(3) Uani 0.5 1 d . U . A -1
H2 H 0.936251 0.495097 0.374378 0.086 Uiso 0.5 1 calc R . . A -1
N3 N 0.4977(2) 0.55687(16) 0.3567(3) 0.0325(10) Uani 1 1 d . . . . .
N4 N 0.5683(4) 0.6715(2) 0.500000 0.0362(15) Uani 1 2 d S T P . .
N5 N 0.5699(4) 0.7230(2) 0.500000 0.0403(15) Uani 1 2 d S T P . .
N7 N 0.4082(3) 0.68698(16) 0.3983(3) 0.0372(10) Uani 1 1 d . . . . .
N6 N 0.4272(3) 0.73666(18) 0.4124(3) 0.0424(12) Uani 1 1 d . . . . .
C2 C 0.7972(4) 0.5018(5) 0.1961(4) 0.055(3) Uani 0.5 1 d . U . A -1
H2A H 0.837154 0.502580 0.143464 0.066 Uiso 0.5 1 calc R . . A -1
C1 C 0.7042(5) 0.5012(6) 0.1816(5) 0.039(2) Uani 0.5 1 d G U . A -1
H1 H 0.680568 0.501613 0.119015 0.047 Uiso 0.5 1 calc R . . A -1
N1 N 0.6456(3) 0.5000(9) 0.2586(7) 0.0356(18) Uani 0.5 1 d G U . A -1
C5 C 0.6802(5) 0.4994(7) 0.3502(6) 0.043(3) Uani 0.5 1 d G U . A -1
H5 H 0.640173 0.498577 0.402857 0.052 Uiso 0.5 1 calc R . . A -1
C4 C 0.7732(5) 0.5000(3) 0.3647(4) 0.045(2) Uani 0.5 1 d G U . A -1
H4 H 0.796758 0.499545 0.427308 0.054 Uiso 0.5 1 calc R . . A -1
C3 C 0.8317(3) 0.5012(6) 0.2877(5) 0.055(3) Uani 0.5 1 d G U . A -1
C6 C 1.000000 0.500000 0.250000 0.075(3) Uani 1 4 d S TU P . .
C7 C 0.4811(3) 0.58831(19) 0.4092(3) 0.0310(11) Uani 1 1 d . . . . .
C8 C 0.3273(5) 0.6079(3) 0.500000 0.0392(17) Uani 1 2 d S T P . .
C9 C 0.6826(6) 0.6025(3) 0.500000 0.050(2) Uani 1 2 d S T P . .
H9A H 0.686526 0.590354 0.434605 0.074 Uiso 0.5 1 calc GR . . B -1
H9B H 0.637542 0.582721 0.534654 0.074 Uiso 0.5 1 calc GR . . B -1
H9C H 0.741746 0.598959 0.530741 0.074 Uiso 0.5 1 calc GR . . B -1
C10 C 0.6557(5) 0.6560(3) 0.500000 0.0388(18) Uani 1 2 d S T P . .
C11 C 0.7105(5) 0.6983(3) 0.500000 0.0448(19) Uani 1 2 d S T P . .
H11 H 0.774795 0.698577 0.500000 0.054 Uiso 1 2 calc RS T P . .
C12 C 0.6553(5) 0.7394(3) 0.500000 0.0437(19) Uani 1 2 d S T P . .
C13 C 0.6808(6) 0.7939(3) 0.500000 0.065(3) Uani 1 2 d S T P . .
H13A H 0.638955 0.812676 0.540725 0.097 Uiso 0.5 1 calc GR . . C -1
H13B H 0.677386 0.807131 0.435283 0.097 Uiso 0.5 1 calc GR . . C -1
H13C H 0.742619 0.797719 0.523992 0.097 Uiso 0.5 1 calc GR . . C -1
C14 C 0.3333(4) 0.6353(2) 0.2723(4) 0.0625(19) Uani 1 1 d . . . . .
H14A H 0.384507 0.613967 0.253987 0.094 Uiso 1 1 calc GR . . . .
H14B H 0.296569 0.642849 0.216325 0.094 Uiso 1 1 calc GR . . . .
H14C H 0.296235 0.617648 0.319259 0.094 Uiso 1 1 calc GR . . . .
C15 C 0.3679(4) 0.6831(2) 0.3139(4) 0.0482(15) Uani 1 1 d . . . . .
C16 C 0.3602(4) 0.7305(3) 0.2738(4) 0.0588(18) Uani 1 1 d . . . . .
H16 H 0.333817 0.738519 0.214312 0.071 Uiso 1 1 calc R . . . .
C17 C 0.3984(4) 0.7635(2) 0.3369(4) 0.0525(15) Uani 1 1 d . . . . .
C18 C 0.4071(5) 0.8201(3) 0.3309(6) 0.079(2) Uani 1 1 d . . . . .
H18A H 0.364625 0.835832 0.375229 0.118 Uiso 1 1 calc GR . . . .
H18B H 0.393285 0.831182 0.266287 0.118 Uiso 1 1 calc GR . . . .
H18C H 0.469035 0.830037 0.347243 0.118 Uiso 1 1 calc GR . . . .
B1 B 0.4808(7) 0.7526(3) 0.500000 0.044(2) Uani 1 2 d S T P . .
H1A H 0.492243 0.789704 0.499998 0.053 Uiso 1 2 calc RS T P . .
O2 O 0.0650(5) 0.5568(5) 0.500000 0.122(4) Uani 1 2 d S T P . .
H2B H 0.045662 0.536310 0.544020 0.182 Uiso 0.5 1 d R . . . .
H2C H 0.118762 0.566320 0.513110 0.182 Uiso 0.5 1 d R . . . .

loop_
_atom_site_aniso_label
_atom_site_aniso_U_11
_atom_site_aniso_U_22
_atom_site_aniso_U_33
_atom_site_aniso_U_23
_atom_site_aniso_U_13
_atom_site_aniso_U_12
Co1 0.0176(7) 0.0376(8) 0.0238(7) 0.000 0.000 0.000
Fe1 0.0276(6) 0.0392(7) 0.0264(6) 0.000 0.000 0.0027(4)
O1 0.023(7) 0.222(15) 0.047(7) 0.000 0.000 0.002(8)
N8 0.030(4) 0.063(5) 0.089(6) 0.000 0.000 -0.005(3)
N2 0.020(5) 0.144(8) 0.051(5) 0.003(5) 0.000(4) -0.002(5)
N3 0.024(2) 0.046(3) 0.028(2) -0.002(2) -0.0015(17) -0.0031(19)
N4 0.030(3) 0.048(4) 0.030(3) 0.000 0.000 0.008(3)
N5 0.036(3) 0.041(4) 0.044(4) 0.000 0.000 0.003(3)
N7 0.032(2) 0.044(3) 0.036(2) 0.0019(19) -0.0024(19) 0.0054(19)
N6 0.044(3) 0.047(3) 0.036(2) 0.009(2) 0.002(2) 0.006(2)
C2 0.030(6) 0.088(6) 0.047(6) 0.005(5) 0.005(5) 0.000(5)
C1 0.016(5) 0.060(6) 0.041(6) 0.008(6) 0.006(5) -0.006(5)
N1 0.026(3) 0.043(4) 0.038(5) 0.003(4) 0.005(6) -0.003(6)
C5 0.018(5) 0.066(6) 0.046(6) 0.002(6) 0.001(5) -0.002(5)
C4 0.023(5) 0.083(6) 0.030(4) -0.004(5) -0.002(4) 0.002(5)
C3 0.023(5) 0.104(6) 0.037(4) 0.003(5) -0.003(4) -0.002(5)
C6 0.014(5) 0.159(9) 0.054(7) 0.000 0.000 0.000
C7 0.026(2) 0.041(3) 0.026(2) 0.000(2) -0.004(2) 0.000(2)
C8 0.039(5) 0.035(4) 0.044(4) 0.000 0.000 0.006(3)
C9 0.043(5) 0.051(5) 0.055(5) 0.000 0.000 0.010(4)
C10 0.031(4) 0.055(5) 0.031(4) 0.000 0.000 -0.006(3)
C11 0.032(4) 0.056(5) 0.046(4) 0.000 0.000 -0.002(4)
C12 0.040(5) 0.049(5) 0.042(4) 0.000 0.000 -0.011(4)
C13 0.055(6) 0.053(6) 0.086(7) 0.000 0.000 -0.014(5)
C14 0.064(5) 0.082(5) 0.042(3) -0.013(3) -0.022(3) 0.017(4)
C15 0.045(3) 0.072(4) 0.028(3) 0.004(3) -0.003(2) 0.013(3)
C16 0.053(4) 0.085(5) 0.039(3) 0.015(3) -0.007(3) 0.017(4)
C17 0.046(3) 0.061(4) 0.051(3) 0.020(3) 0.003(3) 0.010(3)
C18 0.074(5) 0.076(5) 0.086(5) 0.036(4) 0.007(4) 0.013(4)
B1 0.043(5) 0.027(5) 0.062(6) 0.000 0.000 0.000(4)
O2 0.082(6) 0.188(11) 0.095(7) 0.000 0.000 -0.033(6)

loop_
_atom_type_symbol
_atom_type_description
_atom_type_scat_dispersion_real
_atom_type_scat_dispersion_imag
_atom_type_scat_source
C C 0.0033 0.0016 'International Tables Vol C Tables 4.2.6.8 and 6.1.1.4'
H H 0.0000 0.0000 'International Tables Vol C Tables 4.2.6.8 and 6.1.1.4'
B B 0.0013 0.0007 'International Tables Vol C Tables 4.2.6.8 and 6.1.1.4'
Co Co 0.3494 0.9721 'International Tables Vol C Tables 4.2.6.8 and 6.1.1.4'
Fe Fe 0.3463 0.8444 'International Tables Vol C Tables 4.2.6.8 and 6.1.1.4'
N N 0.0061 0.0033 'International Tables Vol C Tables 4.2.6.8 and 6.1.1.4'
O O 0.0106 0.0060 'International Tables Vol C Tables 4.2.6.8 and 6.1.1.4'

loop_
_geom_angle_atom_site_label_1
_geom_angle_atom_site_label_2
_geom_angle_atom_site_label_3
_geom_angle
_geom_angle_site_symmetry_1
_geom_angle_site_symmetry_3
_geom_angle_publ_flag
N3 Co1 N3 178.19(19) . 8_455 ?
N3 Co1 N3 178.19(19) 7_545 2_665 ?
N3 Co1 N3 90.2(2) . 2_665 ?
N3 Co1 N3 89.8(2) . 7_545 ?
N3 Co1 N3 90.2(2) 8_455 7_545 ?
N3 Co1 N3 89.8(2) 8_455 2_665 ?
N3 Co1 N1 88.6(5) . . ?
N3 Co1 N1 86.8(5) 2_665 . ?
N3 Co1 N1 93.2(5) 8_455 . ?
N3 Co1 N1 91.4(5) 7_545 . ?
N4 Fe1 N7 88.62(18) . . ?
N4 Fe1 N7 88.62(18) . 10_556 ?
N7 Fe1 N7 91.1(2) 10_556 . ?
C7 Fe1 N4 94.0(2) 10_556 . ?
C7 Fe1 N4 94.0(2) . . ?
C7 Fe1 N7 92.46(19) . . ?
C7 Fe1 N7 175.65(19) . 10_556 ?
C7 Fe1 N7 175.65(19) 10_556 . ?
C7 Fe1 N7 92.45(19) 10_556 10_556 ?
C7 Fe1 C7 83.9(3) 10_556 . ?
C7 Fe1 C8 87.0(2) . . ?
C7 Fe1 C8 87.0(2) 10_556 . ?
C8 Fe1 N4 178.7(3) . . ?
C8 Fe1 N7 90.4(2) . 10_556 ?
C8 Fe1 N7 90.4(2) . . ?
H2 O1 H2 110.5 8_455 7_645 ?
C6 O1 H2 124.8(8) . 7_645 ?
C6 O1 H2 124.8(8) . 8_455 ?
C3 N2 H2 117.0 . . ?
C3 N2 C6 126.1(9) . . ?
C6 N2 H2 117.0 . . ?
C7 N3 Co1 168.0(4) . . ?
N5 N4 Fe1 117.0(4) . . ?
C10 N4 Fe1 136.3(6) . . ?
C10 N4 N5 106.7(6) . . ?
N4 N5 B1 119.9(6) . . ?
C12 N5 N4 110.0(6) . . ?
C12 N5 B1 130.1(7) . . ?
N6 N7 Fe1 117.1(3) . . ?
C15 N7 Fe1 135.6(4) . . ?
C15 N7 N6 107.2(4) . . ?
N7 N6 B1 119.5(5) . . ?
C17 N6 N7 109.4(5) . . ?
C17 N6 B1 130.8(6) . . ?
C1 C2 H2A 120.0 . . ?
C1 C2 C3 120.0 . . ?
C3 C2 H2A 120.0 . . ?
C2 C1 H1 120.0 . . ?
N1 C1 C2 120.0 . . ?
N1 C1 H1 120.0 . . ?
C1 N1 Co1 125.2(5) . . ?
C1 N1 C5 120.0 . . ?
C5 N1 Co1 114.8(5) . . ?
N1 C5 H5 120.0 . . ?
N1 C5 C4 120.0 . . ?
C4 C5 H5 120.0 . . ?
C5 C4 H4 120.0 . . ?
C3 C4 C5 120.0 . . ?
C3 C4 H4 120.0 . . ?
C2 C3 N2 126.5(7) . . ?
C4 C3 N2 113.3(7) . . ?
C4 C3 C2 120.0 . . ?
O1 C6 O1 180.0 . 7_645 ?
O1 C6 N2 128.7(4) . . ?
O1 C6 N2 128.7(4) 7_645 7_645 ?
O1 C6 N2 128.7(4) 7_645 8_455 ?
O1 C6 N2 51.3(4) 7_645 . ?
O1 C6 N2 51.3(4) . 7_645 ?
O1 C6 N2 51.3(4) . 8_455 ?
N2 C6 N2 102.6(9) 8_455 7_645 ?
N2 C6 N2 77.5(9) 8_455 . ?
N2 C6 N2 176.3(12) 7_645 . ?
N3 C7 Fe1 176.4(5) . . ?
N8 C8 Fe1 178.9(7) . . ?
H9A C9 H9B 109.5 . . ?
H9A C9 H9C 109.5 . . ?
H9B C9 H9C 109.5 . . ?
C10 C9 H9A 109.5 . . ?
C10 C9 H9B 109.5 . . ?
C10 C9 H9C 109.5 . . ?
N4 C10 C9 123.3(7) . . ?
N4 C10 C11 108.2(7) . . ?
C11 C10 C9 128.5(7) . . ?
C10 C11 H11 126.3 . . ?
C12 C11 C10 107.5(7) . . ?
C12 C11 H11 126.3 . . ?
N5 C12 C11 107.7(7) . . ?
N5 C12 C13 123.6(7) . . ?
C11 C12 C13 128.7(8) . . ?
C12 C13 H13A 109.5 . . ?
C12 C13 H13B 109.5 . . ?
C12 C13 H13C 109.5 . . ?
H13A C13 H13B 109.5 . . ?
H13A C13 H13C 109.5 . . ?
H13B C13 H13C 109.5 . . ?
H14A C14 H14B 109.5 . . ?
H14A C14 H14C 109.5 . . ?
H14B C14 H14C 109.5 . . ?
C15 C14 H14A 109.5 . . ?
C15 C14 H14B 109.5 . . ?
C15 C14 H14C 109.5 . . ?
N7 C15 C14 124.7(5) . . ?
N7 C15 C16 109.4(5) . . ?
C16 C15 C14 125.9(5) . . ?
C15 C16 H16 126.8 . . ?
C17 C16 C15 106.4(5) . . ?
C17 C16 H16 126.8 . . ?
N6 C17 C16 107.6(6) . . ?
N6 C17 C18 123.0(6) . . ?
C16 C17 C18 129.4(6) . . ?
C17 C18 H18A 109.5 . . ?
C17 C18 H18B 109.5 . . ?
C17 C18 H18C 109.5 . . ?
H18A C18 H18B 109.5 . . ?
H18A C18 H18C 109.5 . . ?
H18B C18 H18C 109.5 . . ?
N5 B1 N6 107.6(5) . 10_556 ?
N5 B1 N6 107.6(5) . . ?
N5 B1 H1A 111.1 . . ?
N6 B1 N6 108.0(7) 10_556 . ?
N6 B1 H1A 111.1 10_556 . ?
N6 B1 H1A 111.1 . . ?
H2B O2 H2B 90.7 . 10_556 ?
H2B O2 H2C 130.0 . 10_556 ?
H2B O2 H2C 109.6 . . ?
H2B O2 H2C 109.6 10_556 10_556 ?
H2C O2 H2B 130.0 . 10_556 ?
H2C O2 H2C 25.0 . 10_556 ?

loop_
_geom_bond_atom_site_label_1
_geom_bond_atom_site_label_2
_geom_bond_distance
_geom_bond_site_symmetry_2
_geom_bond_publ_flag
Co1 N3 2.134(4) . ?
Co1 N3 2.134(4) 7_545 ?
Co1 N3 2.134(4) 2_665 ?
Co1 N3 2.134(4) 8_455 ?
Co1 N1 2.156(4) . ?
Fe1 N4 1.994(6) . ?
Fe1 N7 2.013(4) . ?
Fe1 N7 2.012(4) 10_556 ?
Fe1 C7 1.918(5) 10_556 ?
Fe1 C7 1.918(5) . ?
Fe1 C8 1.949(8) . ?
O1 H2 1.158(12) 8_455 ?
O1 H2 1.158(12) 7_645 ?
O1 C6 1.096(14) . ?
N8 C8 1.116(10) . ?
N2 H2 0.8800 . ?
N2 C3 1.417(10) . ?
N2 C6 1.438(10) . ?
N3 C7 1.143(6) . ?
N4 N5 1.370(9) . ?
N4 C10 1.355(9) . ?
N5 C12 1.337(10) . ?
N5 B1 1.533(11) . ?
N7 N6 1.364(6) . ?
N7 C15 1.336(7) . ?
N6 C17 1.351(7) . ?
N6 B1 1.529(7) . ?
C2 H2A 0.9500 . ?
C2 C1 1.3900 . ?
C2 C3 1.3900 . ?
C1 H1 0.9500 . ?
C1 N1 1.3900 . ?
N1 C5 1.3900 . ?
C5 H5 0.9500 . ?
C5 C4 1.3900 . ?
C4 H4 0.9500 . ?
C4 C3 1.3900 . ?
C9 H9A 0.9800 . ?
C9 H9B 0.9800 . ?
C9 H9C 0.9800 . ?
C9 C10 1.477(11) . ?
C10 C11 1.385(10) . ?
C11 H11 0.9500 . ?
C11 C12 1.364(11) . ?
C12 C13 1.496(11) . ?
C13 H13A 0.9800 . ?
C13 H13B 0.9800 . ?
C13 H13C 0.9800 . ?
C14 H14A 0.9800 . ?
C14 H14B 0.9800 . ?
C14 H14C 0.9800 . ?
C14 C15 1.490(8) . ?
C15 C16 1.385(8) . ?
C16 H16 0.9500 . ?
C16 C17 1.374(9) . ?
C17 C18 1.511(9) . ?
C18 H18A 0.9800 . ?
C18 H18B 0.9800 . ?
C18 H18C 0.9800 . ?
B1 H1A 1.0000 . ?
O2 H2B 0.8736 . ?
O2 H2B 0.8736 10_556 ?
O2 H2C 0.8546 10_556 ?
O2 H2C 0.8545 . ?

loop_
_geom_torsion_atom_site_label_1
_geom_torsion_atom_site_label_2
_geom_torsion_atom_site_label_3
_geom_torsion_atom_site_label_4
_geom_torsion
_geom_torsion_site_symmetry_1
_geom_torsion_site_symmetry_2
_geom_torsion_site_symmetry_3
_geom_torsion_site_symmetry_4
_geom_torsion_publ_flag
Co1 N1 C5 C4 -179.2(14) . . . . ?
Fe1 N4 N5 C12 180.0 . . . . ?
Fe1 N4 N5 B1 0.0 . . . . ?
Fe1 N4 C10 C9 0.0 . . . . ?
Fe1 N4 C10 C11 180.0 . . . . ?
Fe1 N7 N6 C17 178.6(4) . . . . ?
Fe1 N7 N6 B1 3.5(6) . . . . ?
Fe1 N7 C15 C14 3.9(9) . . . . ?
Fe1 N7 C15 C16 -178.5(4) . . . . ?
N4 N5 C12 C11 0.0 . . . . ?
N4 N5 C12 C13 180.0 . . . . ?
N4 N5 B1 N6 58.1(4) . . . 10_556 ?
N4 N5 B1 N6 -58.1(4) . . . . ?
N4 C10 C11 C12 0.0 . . . . ?
N5 N4 C10 C9 180.0 . . . . ?
N5 N4 C10 C11 0.0 . . . . ?
N7 N6 C17 C16 0.2(6) . . . . ?
N7 N6 C17 C18 178.5(6) . . . . ?
N7 N6 B1 N5 55.5(7) . . . . ?
N7 N6 B1 N6 -60.4(8) . . . 10_556 ?
N7 C15 C16 C17 0.5(7) . . . . ?
N6 N7 C15 C14 -178.0(5) . . . . ?
N6 N7 C15 C16 -0.4(6) . . . . ?
C2 C1 N1 Co1 179.1(16) . . . . ?
C2 C1 N1 C5 0.0 . . . . ?
C1 C2 C3 N2 175.5(17) . . . . ?
C1 C2 C3 C4 0.0 . . . . ?
C1 N1 C5 C4 0.0 . . . . ?
N1 C5 C4 C3 0.0 . . . . ?
C5 C4 C3 N2 -176.1(15) . . . . ?
C5 C4 C3 C2 0.0 . . . . ?
C3 N2 C6 O1 -6.7(19) . . . . ?
C3 N2 C6 O1 173.3(19) . . . 7_645 ?
C3 N2 C6 N2 -2.9(9) . . . 8_455 ?
C3 C2 C1 N1 0.0 . . . . ?
C6 N2 C3 C2 6(2) . . . . ?
C6 N2 C3 C4 -178.2(10) . . . . ?
C9 C10 C11 C12 180.0 . . . . ?
C10 N4 N5 C12 0.0 . . . . ?
C10 N4 N5 B1 180.0 . . . . ?
C10 C11 C12 N5 0.0 . . . . ?
C10 C11 C12 C13 180.0 . . . . ?
C12 N5 B1 N6 121.9(4) . . . . ?
C12 N5 B1 N6 -121.9(4) . . . 10_556 ?
C14 C15 C16 C17 178.1(6) . . . . ?
C15 N7 N6 C17 0.2(6) . . . . ?
C15 N7 N6 B1 -175.0(5) . . . . ?
C15 C16 C17 N6 -0.4(7) . . . . ?
C15 C16 C17 C18 -178.6(6) . . . . ?
C17 N6 B1 N5 -118.4(7) . . . . ?
C17 N6 B1 N6 125.7(6) . . . 10_556 ?
B1 N5 C12 C11 180.0 . . . . ?
B1 N5 C12 C13 0.0 . . . . ?
B1 N6 C17 C16 174.6(6) . . . . ?
B1 N6 C17 C18 -7.1(10) . . . . ?
